data_2206537
loop_
_publ_author_name
'Anilkumar, H. G.'
'Yathirajan, H. S.'
'Narasimhamurthy, T.'
'Vijay, T.'
'Rathore, R. S.'

_publ_section_title
;
 Intermolecularly associated carboxylic acid dimers in the
 supramolecular assembly of 2-(2-phenylethyl)benzoic acid
;
_journal_coeditor_code RZ6107
_journal_issue 8
_journal_name_full 'Acta Crystallographica Section E'
_journal_page_first o2704
_journal_page_last o2705
_journal_paper_doi 10.1107/S1600536805023329
_journal_volume 61
_journal_year 2005
_chemical_formula_iupac 'C15 H14 O2'
_chemical_formula_moiety 'C15 H14 O2'
_chemical_formula_sum 'C15 H14 O2'
_chemical_formula_weight 226.26
_chemical_name_common 'Benzoic acid derivative'
_chemical_name_systematic
;
2-(2-phenylethyl)benzoic acid
;
_space_group_IT_number 14
_symmetry_cell_setting monoclinic
_symmetry_space_group_name_Hall '-P 2ybc'
_symmetry_space_group_name_H-M 'P 1 21/c 1'
_atom_sites_solution_hydrogens geom
_atom_sites_solution_primary direct
_atom_sites_solution_secondary difmap
_audit_creation_method SHELXL-97
_cell_angle_alpha 90.00
_cell_angle_beta 103.1550(10)
_cell_angle_gamma 90.00
_cell_formula_units_Z 4
_cell_length_a 13.7005(2)
_cell_length_b 6.05090(10)
_cell_length_c 15.17890(10)
_cell_measurement_reflns_used 1036
_cell_measurement_temperature 293(2)
_cell_measurement_theta_max 35
_cell_measurement_theta_min 5
_cell_volume 1225.31(3)
_computing_cell_refinement 'SAINT-Plus (Bruker, 2001)'
_computing_data_collection 'SMART (Bruker, 1998)'
_computing_data_reduction SAINT-Plus
_computing_molecular_graphics 'ORTEP-3 (Farrugia, 1997) and PLATON (Spek, 2003)'
_computing_publication_material 'WinGX (Farrugia, 1999) and PARST (Nardelli, 1995)'
_computing_structure_refinement 'SHELXL97 (Sheldrick, 1997)'
_computing_structure_solution 'SHELXS86 (Sheldrick, 1985)'
_diffrn_ambient_temperature 293(2)
_diffrn_measured_fraction_theta_full 0.998
_diffrn_measured_fraction_theta_max 0.998
_diffrn_measurement_device_type 'Siemens SMART CCD area-detector'
_diffrn_measurement_method \w
_diffrn_radiation_monochromator graphite
_diffrn_radiation_source 'fine-focus sealed tube'
_diffrn_radiation_type MoK\a
_diffrn_radiation_wavelength 0.71073
_diffrn_reflns_av_R_equivalents 0.0241
_diffrn_reflns_av_sigmaI/netI 0.0284
_diffrn_reflns_limit_h_max 14
_diffrn_reflns_limit_h_min -15
_diffrn_reflns_limit_k_max 6
_diffrn_reflns_limit_k_min -6
_diffrn_reflns_limit_l_max 14
_diffrn_reflns_limit_l_min -16
_diffrn_reflns_number 4864
_diffrn_reflns_theta_full 23.00
_diffrn_reflns_theta_max 23.25
_diffrn_reflns_theta_min 1.53
_diffrn_standards_decay_% 0
_diffrn_standards_interval_count 0
_diffrn_standards_number 0
_exptl_absorpt_coefficient_mu 0.080
_exptl_absorpt_correction_T_max 0.99
_exptl_absorpt_correction_T_min 0.98
_exptl_absorpt_correction_type none
_exptl_crystal_colour colorless
_exptl_crystal_density_diffrn 1.227
_exptl_crystal_density_method 'not measured'
_exptl_crystal_description block
_exptl_crystal_F_000 480
_exptl_crystal_size_max 0.14
_exptl_crystal_size_mid 0.12
_exptl_crystal_size_min 0.08
_refine_diff_density_max 0.179
_refine_diff_density_min -0.131
_refine_ls_extinction_coef 0.030(4)
_refine_ls_extinction_expression Fc^*^=kFc[1+0.001xFc^2^\l^3^/sin(2\q)]^-1/4^
_refine_ls_extinction_method SHELXL97
_refine_ls_goodness_of_fit_ref 1.075
_refine_ls_hydrogen_treatment mixed
_refine_ls_matrix_type full
_refine_ls_number_parameters 159
_refine_ls_number_reflns 1761
_refine_ls_number_restraints 0
_refine_ls_restrained_S_all 1.075
_refine_ls_R_factor_all 0.0468
_refine_ls_R_factor_gt 0.0381
_refine_ls_shift/su_max 0.001
_refine_ls_shift/su_mean 0.000
_refine_ls_structure_factor_coef Fsqd
_refine_ls_weighting_details 'w = 1/[\s^2^(Fo^2^)+(0.0746P)^2^] where P = (Fo^2^+2Fc^2^)/3'
_refine_ls_weighting_scheme calc
_refine_ls_wR_factor_gt 0.1080
_refine_ls_wR_factor_ref 0.1136
_reflns_number_gt 1421
_reflns_number_total 1761
_reflns_threshold_expression I>2\s(I)
_cod_data_source_file rz6107.cif
_cod_data_source_block I
_cod_original_cell_volume 1225.32(3)
_cod_original_sg_symbol_H-M 'P 21/c'
_cod_database_code 2206537
_cod_database_fobs_code 2206537

loop_
_symmetry_equiv_pos_as_xyz
'x, y, z'
'-x, y+1/2, -z+1/2'
'-x, -y, -z'
'x, -y-1/2, z-1/2'

loop_
_atom_site_label
_atom_site_fract_x
_atom_site_fract_y
_atom_site_fract_z
_atom_site_U_iso_or_equiv
_atom_site_adp_type
_atom_site_calc_flag
_atom_site_refinement_flags
_atom_site_occupancy
_atom_site_type_symbol
C14 0.88287(10) 0.4633(2) 1.05680(9) 0.0574(4) Uani d . 1 C
C6 0.64520(10) 0.3453(2) 0.77842(10) 0.0564(4) Uani d . 1 C
C9 0.81499(11) 0.5933(3) 0.99406(10) 0.0595(4) Uani d . 1 C
C8 0.77912(11) 0.5429(3) 0.89464(10) 0.0647(4) Uani d . 1 C
H8A 0.8331 0.4749 0.8725 0.078 Uiso calc R 1 H
H8B 0.7609 0.6795 0.8616 0.078 Uiso calc R 1 H
C11 0.80051(13) 0.8395(3) 1.11760(13) 0.0777(5) Uani d . 1 C
H11 0.7730 0.9657 1.1372 0.093 Uiso calc R 1 H
C12 0.86674(12) 0.7103(3) 1.17802(12) 0.0769(5) Uani d . 1 C
H12 0.8839 0.7480 1.2390 0.092 Uiso calc R 1 H
C15 0.93168(10) 0.2624(3) 1.03045(9) 0.0586(4) Uani d . 1 C
C13 0.90730(11) 0.5258(3) 1.14784(10) 0.0683(5) Uani d . 1 C
H13 0.9522 0.4399 1.1890 0.082 Uiso calc R 1 H
C7 0.68865(11) 0.3877(3) 0.87735(10) 0.0654(4) Uani d . 1 C
H7A 0.7086 0.2478 0.9073 0.078 Uiso calc R 1 H
H7B 0.6371 0.4512 0.9041 0.078 Uiso calc R 1 H
C1 0.67256(13) 0.1641(3) 0.73429(12) 0.0731(5) Uani d . 1 C
H1 0.7203 0.0667 0.7661 0.088 Uiso calc R 1 H
C5 0.57554(11) 0.4885(3) 0.72789(10) 0.0665(5) Uani d . 1 C
H5 0.5568 0.6143 0.7551 0.080 Uiso calc R 1 H
C10 0.77547(13) 0.7795(3) 1.02767(12) 0.0733(5) Uani d . 1 C
H10 0.7302 0.8670 0.9875 0.088 Uiso calc R 1 H
C4 0.53347(13) 0.4477(3) 0.63793(11) 0.0778(5) Uani d . 1 C
H4 0.4862 0.5451 0.6054 0.093 Uiso calc R 1 H
C2 0.63094(14) 0.1239(3) 0.64441(12) 0.0848(6) Uani d . 1 C
H2 0.6506 0.0004 0.6163 0.102 Uiso calc R 1 H
C3 0.56070(14) 0.2652(3) 0.59623(11) 0.0811(5) Uani d . 1 C
H3 0.5318 0.2374 0.5357 0.097 Uiso calc R 1 H
O1 0.90958(8) 0.17997(19) 0.95384(7) 0.0733(4) Uani d . 1 O
O2 1.00108(8) 0.1750(2) 1.09457(7) 0.0746(4) Uani d . 1 O
H2A 1.0320(17) 0.036(4) 1.0726(14) 0.136(8) Uiso d . 1 H

loop_
_atom_site_aniso_label
_atom_site_aniso_U_11
_atom_site_aniso_U_22
_atom_site_aniso_U_33
_atom_site_aniso_U_12
_atom_site_aniso_U_13
_atom_site_aniso_U_23
C14 0.0477(8) 0.0686(9) 0.0546(9) -0.0103(7) 0.0087(7) 0.0033(7)
C6 0.0495(8) 0.0618(9) 0.0564(9) -0.0007(7) 0.0090(7) 0.0096(7)
C9 0.0572(8) 0.0618(10) 0.0585(9) -0.0140(7) 0.0109(7) 0.0067(7)
C8 0.0648(9) 0.0660(10) 0.0605(9) -0.0065(7) 0.0088(7) 0.0172(7)
C11 0.0771(11) 0.0715(11) 0.0848(13) -0.0116(9) 0.0189(10) -0.0116(9)
C12 0.0642(10) 0.0952(13) 0.0691(11) -0.0142(9) 0.0107(8) -0.0173(10)
C15 0.0455(8) 0.0776(10) 0.0506(9) -0.0110(7) 0.0066(7) 0.0062(8)
C13 0.0530(9) 0.0902(12) 0.0584(10) -0.0050(8) 0.0057(7) -0.0026(8)
C7 0.0591(9) 0.0769(10) 0.0583(9) -0.0074(8) 0.0093(7) 0.0128(7)
C1 0.0725(10) 0.0710(11) 0.0744(11) 0.0192(8) 0.0140(8) 0.0115(9)
C5 0.0675(10) 0.0656(10) 0.0643(10) 0.0116(7) 0.0102(8) 0.0019(8)
C10 0.0726(11) 0.0635(11) 0.0801(12) -0.0060(8) 0.0095(9) 0.0086(9)
C4 0.0739(11) 0.0890(13) 0.0644(11) 0.0168(9) 0.0030(8) 0.0172(9)
C2 0.1029(14) 0.0790(12) 0.0771(13) 0.0132(10) 0.0299(11) -0.0087(10)
C3 0.0892(13) 0.0975(14) 0.0545(10) -0.0009(11) 0.0117(9) -0.0008(9)
O1 0.0681(7) 0.0900(9) 0.0567(7) 0.0075(6) 0.0036(5) -0.0040(6)
O2 0.0635(7) 0.0918(9) 0.0611(7) 0.0089(6) -0.0014(5) 0.0003(6)

loop_
_atom_type_symbol
_atom_type_description
_atom_type_scat_dispersion_real
_atom_type_scat_dispersion_imag
_atom_type_scat_source
C C 0.0033 0.0016 'International Tables Vol C Tables 4.2.6.8 and 6.1.1.4'
H H 0.0000 0.0000 'International Tables Vol C Tables 4.2.6.8 and 6.1.1.4'
O O 0.0106 0.0060 'International Tables Vol C Tables 4.2.6.8 and 6.1.1.4'

loop_
_geom_angle_atom_site_label_1
_geom_angle_atom_site_label_2
_geom_angle_atom_site_label_3
_geom_angle
C13 C14 C9 119.33(15)
C13 C14 C15 117.79(13)
C9 C14 C15 122.88(13)
C1 C6 C5 117.22(15)
C1 C6 C7 121.97(14)
C5 C6 C7 120.82(14)
C10 C9 C14 117.04(14)
C10 C9 C8 117.63(14)
C14 C9 C8 125.29(15)
C9 C8 C7 111.27(12)
C9 C8 H8A 109.4
C7 C8 H8A 109.4
C9 C8 H8B 109.4
C7 C8 H8B 109.4
H8A C8 H8B 108.0
C12 C11 C10 119.19(18)
C12 C11 H11 120.4
C10 C11 H11 120.4
C13 C12 C11 119.69(16)
C13 C12 H12 120.2
C11 C12 H12 120.2
O1 C15 O2 121.14(16)
O1 C15 C14 123.63(13)
O2 C15 C14 115.23(13)
C12 C13 C14 121.75(15)
C12 C13 H13 119.1
C14 C13 H13 119.1
C6 C7 C8 113.36(12)
C6 C7 H7A 108.9
C8 C7 H7A 108.9
C6 C7 H7B 108.9
C8 C7 H7B 108.9
H7A C7 H7B 107.7
C2 C1 C6 121.63(15)
C2 C1 H1 119.2
C6 C1 H1 119.2
C4 C5 C6 121.13(15)
C4 C5 H5 119.4
C6 C5 H5 119.4
C11 C10 C9 123.01(17)
C11 C10 H10 118.5
C9 C10 H10 118.5
C3 C4 C5 120.47(15)
C3 C4 H4 119.8
C5 C4 H4 119.8
C3 C2 C1 120.15(16)
C3 C2 H2 119.9
C1 C2 H2 119.9
C4 C3 C2 119.38(16)
C4 C3 H3 120.3
C2 C3 H3 120.3
C15 O2 H2A 111.8(12)

loop_
_geom_bond_atom_site_label_1
_geom_bond_atom_site_label_2
_geom_bond_distance
C14 C13 1.398(2)
C14 C9 1.410(2)
C14 C15 1.486(2)
C6 C1 1.381(2)
C6 C5 1.384(2)
C6 C7 1.506(2)
C9 C10 1.396(2)
C9 C8 1.508(2)
C8 C7 1.529(2)
C8 H8A 0.9700
C8 H8B 0.9700
C11 C12 1.377(2)
C11 C10 1.378(2)
C11 H11 0.9300
C12 C13 1.372(2)
C12 H12 0.9300
C15 O1 1.2380(17)
C15 O2 1.3076(17)
C13 H13 0.9300
C7 H7A 0.9700
C7 H7B 0.9700
C1 C2 1.375(2)
C1 H1 0.9300
C5 C4 1.378(2)
C5 H5 0.9300
C10 H10 0.9300
C4 C3 1.366(2)
C4 H4 0.9300
C2 C3 1.368(2)
C2 H2 0.9300
C3 H3 0.9300
O2 H2A 1.03(2)

loop_
_geom_hbond_atom_site_label_D
_geom_hbond_atom_site_label_H
_geom_hbond_atom_site_label_A
_geom_hbond_site_symmetry_A
_geom_hbond_distance_DH
_geom_hbond_distance_HA
_geom_hbond_distance_DA
_geom_hbond_angle_DHA
_geom_hbond_publ_flag
O2 H2A O1 3_757 1.03(2) 1.63(2) 2.657(2) 174(2) y

loop_
_geom_torsion_atom_site_label_1
_geom_torsion_atom_site_label_2
_geom_torsion_atom_site_label_3
_geom_torsion_atom_site_label_4
_geom_torsion
C13 C14 C9 C10 -0.2(2)
C15 C14 C9 C10 -179.22(12)
C13 C14 C9 C8 -177.93(13)
C15 C14 C9 C8 3.1(2)
C10 C9 C8 C7 -91.62(17)
C14 C9 C8 C7 86.09(18)
C10 C11 C12 C13 0.6(3)
C13 C14 C15 O1 173.39(13)
C9 C14 C15 O1 -7.6(2)
C13 C14 C15 O2 -6.49(19)
C9 C14 C15 O2 172.54(12)
C11 C12 C13 C14 -0.4(2)
C9 C14 C13 C12 0.2(2)
C15 C14 C13 C12 179.23(14)
C1 C6 C7 C8 94.57(18)
C5 C6 C7 C8 -85.45(18)
C9 C8 C7 C6 175.78(13)
C5 C6 C1 C2 -1.4(2)
C7 C6 C1 C2 178.57(15)
C1 C6 C5 C4 1.7(2)
C7 C6 C5 C4 -178.26(13)
C12 C11 C10 C9 -0.7(3)
C14 C9 C10 C11 0.5(2)
C8 C9 C10 C11 178.36(14)
C6 C5 C4 C3 -0.8(3)
C6 C1 C2 C3 0.1(3)
C5 C4 C3 C2 -0.6(3)
C1 C2 C3 C4 0.9(3)

loop_
_cod_related_entry_id
_cod_related_entry_database
_cod_related_entry_code
1 ChemSpider 70960
